data_7210426
loop_
_publ_author_name
'Bu\<car, Dejan-Kre\<simir'
'Filip, Stefan'
'Arhangelskis, Mihails'
'Lloyd, Gareth O.'
'Jones, William'

_publ_section_title
;
 Advantages of mechanochemical cocrystallisation in the solid-state
 chemistry of pigments: colour-tuned fluorescein cocrystals
;
_journal_issue 32
_journal_name_full CrystEngComm
_journal_page_first 6289
_journal_paper_doi 10.1039/c3ce41013g
_journal_volume 15
_journal_year 2013
_chemical_formula_moiety 'C40 H24 O10, C4 H4 N2, 2(C H4 O)'
_chemical_formula_sum 'C46 H36 N2 O12'
_chemical_formula_weight 808.76
_space_group_IT_number 2
_symmetry_cell_setting triclinic
_symmetry_space_group_name_Hall '-P 1'
_symmetry_space_group_name_H-M 'P -1'
_atom_sites_solution_hydrogens geom
_atom_sites_solution_primary direct
_atom_sites_solution_secondary difmap
_audit_creation_date 2012-10-26T18:34:44-00:00
_audit_creation_method 'WinGX routine CIF_UPDATE'
_cell_angle_alpha 115.965(7)
_cell_angle_beta 93.139(5)
_cell_angle_gamma 92.811(6)
_cell_formula_units_Z 1
_cell_length_a 7.6060(4)
_cell_length_b 11.1161(9)
_cell_length_c 12.0927(8)
_cell_measurement_reflns_used 4217
_cell_measurement_temperature 120(2)
_cell_measurement_theta_max 25.35
_cell_measurement_theta_min 1.00
_cell_volume 914.80(12)
_computing_cell_refinement 'HKL Scalepack (Otwinowski & Minor, 1997)'
_computing_data_collection 'Collect (Nonius BV, 1997-2000)'
_computing_data_reduction 'HKL Denzo, Scalepack (Otwinowski & Minor, 1997)'
_computing_molecular_graphics 'Mercury (Macrae, 2008)'
_computing_publication_material 'WinGX (Farrugia, 1999)'
_computing_structure_refinement 'SHELXL (Sheldrick, 2008)'
_computing_structure_solution 'SHELXS (Sheldrick, 2008)'
_diffrn_ambient_temperature 120(2)
_diffrn_detector_area_resol_mean 9
_diffrn_measured_fraction_theta_full 0.997
_diffrn_measured_fraction_theta_max 0.997
_diffrn_measurement_device_type KappaCCD
_diffrn_measurement_method 'CCD phi and omega scans'
_diffrn_radiation_monochromator graphite
_diffrn_radiation_type MoK\a
_diffrn_radiation_wavelength 0.71073
_diffrn_reflns_av_R_equivalents 0.0251
_diffrn_reflns_av_unetI/netI 0.0429
_diffrn_reflns_limit_h_max 6
_diffrn_reflns_limit_h_min -9
_diffrn_reflns_limit_k_max 13
_diffrn_reflns_limit_k_min -10
_diffrn_reflns_limit_l_max 14
_diffrn_reflns_limit_l_min -13
_diffrn_reflns_number 5815
_diffrn_reflns_theta_full 25
_diffrn_reflns_theta_max 25
_diffrn_reflns_theta_min 3.25
_exptl_absorpt_coefficient_mu 0.107
_exptl_absorpt_correction_T_max 0.8965
_exptl_absorpt_correction_T_min 0.6860
_exptl_absorpt_correction_type multi-scan
_exptl_absorpt_process_details
;
multi-scan from symmetry-related measurements Sortav (Blessing 1995)
;
_exptl_crystal_colour 'pale orange'
_exptl_crystal_density_diffrn 1.468
_exptl_crystal_density_method 'not measured'
_exptl_crystal_description plate
_exptl_crystal_F_000 422
_exptl_crystal_size_max 0.37
_exptl_crystal_size_mid 0.2
_exptl_crystal_size_min 0.1
_refine_diff_density_max 0.263
_refine_diff_density_min -0.626
_refine_diff_density_rms 0.059
_refine_ls_extinction_method none
_refine_ls_goodness_of_fit_ref 1.055
_refine_ls_hydrogen_treatment constr
_refine_ls_matrix_type full
_refine_ls_number_parameters 287
_refine_ls_number_reflns 3211
_refine_ls_number_restraints 32
_refine_ls_restrained_S_all 1.078
_refine_ls_R_factor_all 0.0721
_refine_ls_R_factor_gt 0.0521
_refine_ls_shift/su_max 0
_refine_ls_shift/su_mean 0
_refine_ls_structure_factor_coef Fsqd
_refine_ls_weighting_details 'calc w=1/[\s^2^(Fo^2^)+(0.0870P)^2^+0.0911P] where P=(Fo^2^+2Fc^2^)/3'
_refine_ls_weighting_scheme calc
_refine_ls_wR_factor_gt 0.1379
_refine_ls_wR_factor_ref 0.1496
_reflns_number_gt 2457
_reflns_number_total 3211
_reflns_threshold_expression >2\s(I)
_cod_data_source_file c3ce41013g.txt
_cod_data_source_block 8
_cod_original_cell_volume 914.80(11)
_cod_database_code 7210426

loop_
_symmetry_equiv_pos_as_xyz
'x, y, z'
'-x, -y, -z'

loop_
_atom_site_label
_atom_site_type_symbol
_atom_site_fract_x
_atom_site_fract_y
_atom_site_fract_z
_atom_site_U_iso_or_equiv
_atom_site_adp_type
_atom_site_occupancy
_atom_site_symmetry_multiplicity
_atom_site_calc_flag
_atom_site_refinement_flags
_atom_site_disorder_assembly
_atom_site_disorder_group
O3 O 0.3322(2) 0.11388(17) 0.22871(15) 0.0321(4) Uani 1 1 d . . .
H3O H 0.3696 0.1129 0.2932 0.048 Uiso 1 1 calc R . .
O1 O 0.16389(19) 0.66891(16) 0.25554(14) 0.0234(4) Uani 1 1 d . . .
O5 O 0.1486(3) 0.98605(19) 0.82636(16) 0.0407(5) Uani 1 1 d . . .
H5O H 0.2086 0.9576 0.8668 0.061 Uiso 1 1 calc R . .
O2 O 0.1310(2) 0.74866(19) 0.11535(16) 0.0332(5) Uani 1 1 d . . .
O4 O 0.2634(2) 0.56548(16) 0.50578(15) 0.0277(4) Uani 1 1 d . . .
N1 N 0.4571(2) 0.0600(2) 0.42246(19) 0.0280(5) Uani 1 1 d . . .
C2 C -0.1222(3) 0.6592(2) 0.1789(2) 0.0235(5) Uani 1 1 d . . .
C7 C -0.1315(3) 0.6008(2) 0.2581(2) 0.0214(5) Uani 1 1 d . . .
C14 C 0.2235(3) 0.4629(2) 0.3893(2) 0.0225(5) Uani 1 1 d . . .
C12 C 0.2645(3) 0.2334(2) 0.2545(2) 0.0253(5) Uani 1 1 d . . .
C9 C 0.1176(3) 0.4758(2) 0.2985(2) 0.0209(5) Uani 1 1 d . . .
C15 C 0.1766(3) 0.6819(2) 0.5400(2) 0.0230(5) Uani 1 1 d . . .
C5 C -0.4419(3) 0.5570(2) 0.2089(2) 0.0269(6) Uani 1 1 d . . .
H5 H -0.5506 0.5201 0.216 0.032 Uiso 1 1 calc R . .
C1 C 0.0640(3) 0.6990(2) 0.1759(2) 0.0229(5) Uani 1 1 d . . .
C19 C -0.0084(3) 0.8285(2) 0.5026(2) 0.0256(5) Uani 1 1 d . . .
H19 H -0.0809 0.8482 0.4492 0.031 Uiso 1 1 calc R . .
C6 C -0.2922(3) 0.5461(2) 0.2739(2) 0.0243(5) Uani 1 1 d . . .
H6 H -0.2986 0.5043 0.3256 0.029 Uiso 1 1 calc R . .
C8 C 0.0501(3) 0.6091(2) 0.3213(2) 0.0214(5) Uani 1 1 d . . .
C11 C 0.1597(3) 0.2435(2) 0.1605(2) 0.0262(5) Uani 1 1 d . . .
H11 H 0.1388 0.1703 0.0832 0.031 Uiso 1 1 calc R . .
C10 C 0.0875(3) 0.3631(2) 0.1836(2) 0.0231(5) Uani 1 1 d . . .
H10 H 0.017 0.369 0.1212 0.028 Uiso 1 1 calc R . .
C13 C 0.2973(3) 0.3433(2) 0.3688(2) 0.0243(5) Uani 1 1 d . . .
H13 H 0.3679 0.3374 0.4312 0.029 Uiso 1 1 calc R . .
C4 C -0.4334(3) 0.6220(3) 0.1332(2) 0.0288(6) Uani 1 1 d . . .
H4 H -0.5369 0.6313 0.094 0.035 Uiso 1 1 calc R . .
C16 C 0.2061(3) 0.7727(2) 0.6636(2) 0.0268(5) Uani 1 1 d . . .
H16 H 0.2781 0.753 0.7172 0.032 Uiso 1 1 calc R . .
C20 C 0.0695(3) 0.7059(2) 0.4562(2) 0.0220(5) Uani 1 1 d . . .
C3 C -0.2730(3) 0.6729(3) 0.1157(2) 0.0287(6) Uani 1 1 d . . .
H3 H -0.2662 0.7146 0.0639 0.034 Uiso 1 1 calc R . .
C17 C 0.1274(3) 0.8927(2) 0.7065(2) 0.0292(6) Uani 1 1 d . . .
C21 C 0.4428(3) -0.0730(3) 0.3822(2) 0.0299(6) Uani 1 1 d . . .
H21 H 0.4034 -0.1276 0.3001 0.036 Uiso 1 1 calc R . .
C22 C 0.5152(3) 0.1319(3) 0.5413(2) 0.0318(6) Uani 1 1 d . . .
H22 H 0.5278 0.225 0.5735 0.038 Uiso 1 1 calc R . .
C18 C 0.0191(3) 0.9204(3) 0.6246(2) 0.0294(6) Uani 1 1 d . . .
H18 H -0.0341 1.0009 0.6526 0.035 Uiso 1 1 calc R . .
O6A O 0.2729(4) 0.8836(3) 0.9763(3) 0.0484(9) Uani 0.713(5) 1 d PDU A 1
H6AO H 0.1975 0.8459 0.9988 0.073 Uiso 0.713(5) 1 calc PR A 1
C23A C 0.4152(5) 0.8374(5) 0.9793(4) 0.0839(12) Uani 0.713(5) 1 d PDU A 1
H23A H 0.487 0.8479 0.9208 0.126 Uiso 0.713(5) 1 calc PR A 1
H23B H 0.3957 0.7438 0.9589 0.126 Uiso 0.713(5) 1 calc PR A 1
H23C H 0.4743 0.8844 1.0607 0.126 Uiso 0.713(5) 1 calc PR A 1
O6B O 0.3731(11) 0.9466(6) 0.9804(7) 0.0469(17) Uani 0.287(5) 1 d PDU A 2
H6BO H 0.353 0.999 1.0506 0.07 Uiso 0.287(5) 1 calc PR A 2
C23B C 0.4152(5) 0.8374(5) 0.9793(4) 0.0839(12) Uani 0.287(5) 1 d PDU A 2
H23D H 0.3718 0.764 0.9019 0.126 Uiso 0.287(5) 1 calc PR A 2
H23E H 0.3642 0.8263 1.0454 0.126 Uiso 0.287(5) 1 calc PR A 2
H23F H 0.5415 0.8392 0.9898 0.126 Uiso 0.287(5) 1 calc PR A 2

loop_
_atom_site_aniso_label
_atom_site_aniso_U_11
_atom_site_aniso_U_22
_atom_site_aniso_U_33
_atom_site_aniso_U_23
_atom_site_aniso_U_13
_atom_site_aniso_U_12
O3 0.0450(11) 0.0268(10) 0.0255(10) 0.0113(8) 0.0036(8) 0.0141(8)
O1 0.0225(8) 0.0279(10) 0.0240(9) 0.0150(8) 0.0029(6) 0.0023(6)
O5 0.0602(13) 0.0267(11) 0.0247(10) 0.0023(9) -0.0020(8) 0.0041(8)
O2 0.0322(10) 0.0433(12) 0.0346(11) 0.0268(10) 0.0052(7) 0.0017(8)
O4 0.0323(9) 0.0250(10) 0.0214(9) 0.0065(8) -0.0037(7) 0.0072(7)
N1 0.0274(11) 0.0260(12) 0.0321(12) 0.0136(10) 0.0059(8) 0.0052(8)
C2 0.0242(12) 0.0236(13) 0.0214(12) 0.0084(10) 0.0026(9) 0.0056(9)
C7 0.0232(12) 0.0204(12) 0.0185(12) 0.0061(10) 0.0026(9) 0.0052(9)
C14 0.0224(12) 0.0251(13) 0.0188(12) 0.0086(11) 0.0033(9) 0.0015(9)
C12 0.0295(13) 0.0242(13) 0.0254(13) 0.0127(11) 0.0083(10) 0.0072(10)
C9 0.0192(11) 0.0235(13) 0.0210(12) 0.0104(10) 0.0042(9) 0.0034(9)
C15 0.0242(12) 0.0212(13) 0.0251(13) 0.0112(11) 0.0051(9) 0.0019(9)
C5 0.0213(12) 0.0268(14) 0.0272(14) 0.0070(11) 0.0025(9) 0.0010(9)
C1 0.0259(12) 0.0236(13) 0.0217(12) 0.0118(11) 0.0030(9) 0.0044(9)
C19 0.0278(13) 0.0234(13) 0.0272(13) 0.0127(11) 0.0016(10) 0.0029(9)
C6 0.0262(12) 0.0232(13) 0.0239(13) 0.0101(11) 0.0053(9) 0.0039(9)
C8 0.0197(12) 0.0244(13) 0.0231(12) 0.0131(11) 0.0037(9) 0.0012(9)
C11 0.0323(13) 0.0241(14) 0.0171(12) 0.0043(11) 0.0037(9) 0.0025(10)
C10 0.0233(12) 0.0298(14) 0.0183(12) 0.0129(11) 0.0012(9) 0.0013(9)
C13 0.0258(12) 0.0283(14) 0.0216(13) 0.0133(11) 0.0010(9) 0.0056(9)
C4 0.0233(13) 0.0331(15) 0.0255(13) 0.0090(12) -0.0018(9) 0.0055(10)
C16 0.0310(13) 0.0252(14) 0.0221(13) 0.0093(11) -0.0004(10) -0.0008(10)
C20 0.0218(12) 0.0220(13) 0.0222(13) 0.0098(11) 0.0032(9) 0.0001(9)
C3 0.0323(14) 0.0336(15) 0.0231(13) 0.0146(12) 0.0025(10) 0.0086(10)
C17 0.0380(14) 0.0206(13) 0.0249(13) 0.0065(11) 0.0051(10) -0.0029(10)
C21 0.0334(14) 0.0240(14) 0.0274(14) 0.0071(12) 0.0019(10) 0.0017(10)
C22 0.0390(15) 0.0216(14) 0.0328(15) 0.0100(12) 0.0039(11) 0.0026(10)
C18 0.0361(14) 0.0212(13) 0.0303(14) 0.0101(11) 0.0067(10) 0.0052(10)
O6A 0.0598(16) 0.0483(15) 0.0423(14) 0.0257(11) 0.0041(11) -0.0035(12)
C23A 0.0891(17) 0.0838(17) 0.0815(17) 0.0394(13) 0.0104(12) 0.0000(13)
O6B 0.048(2) 0.048(2) 0.045(2) 0.0210(16) 0.0008(16) 0.0103(17)
C23B 0.0891(17) 0.0838(17) 0.0815(17) 0.0394(13) 0.0104(12) 0.0000(13)

loop_
_atom_type_symbol
_atom_type_description
_atom_type_scat_dispersion_real
_atom_type_scat_dispersion_imag
_atom_type_scat_source
C C 0.0033 0.0016 'International Tables Vol C Tables 4.2.6.8 and 6.1.1.4'
H H 0 0 'International Tables Vol C Tables 4.2.6.8 and 6.1.1.4'
N N 0.0061 0.0033 'International Tables Vol C Tables 4.2.6.8 and 6.1.1.4'
O O 0.0106 0.006 'International Tables Vol C Tables 4.2.6.8 and 6.1.1.4'

loop_
_geom_angle_atom_site_label_1
_geom_angle_atom_site_label_2
_geom_angle_atom_site_label_3
_geom_angle
_geom_angle_site_symmetry_1
_geom_angle_site_symmetry_3
C12 O3 H3O 109.5 . .
C1 O1 C8 111.32(16) . .
C17 O5 H5O 109.5 . .
C14 O4 C15 118.68(17) . .
C21 N1 C22 115.6(2) . .
C7 C2 C3 121.8(2) . .
C7 C2 C1 108.60(19) . .
C3 C2 C1 129.6(2) . .
C2 C7 C6 121.2(2) . .
C2 C7 C8 110.35(19) . .
C6 C7 C8 128.4(2) . .
O4 C14 C9 123.2(2) . .
O4 C14 C13 114.75(19) . .
C9 C14 C13 122.1(2) . .
O3 C12 C13 122.2(2) . .
O3 C12 C11 117.7(2) . .
C13 C12 C11 120.0(2) . .
C14 C9 C10 117.3(2) . .
C14 C9 C8 120.5(2) . .
C10 C9 C8 122.01(19) . .
C16 C15 O4 115.0(2) . .
C16 C15 C20 122.7(2) . .
O4 C15 C20 122.3(2) . .
C6 C5 C4 121.7(2) . .
C6 C5 H5 119.2 . .
C4 C5 H5 119.2 . .
O2 C1 O1 121.2(2) . .
O2 C1 C2 130.3(2) . .
O1 C1 C2 108.57(19) . .
C18 C19 C20 122.0(2) . .
C18 C19 H19 119 . .
C20 C19 H19 119 . .
C5 C6 C7 117.0(2) . .
C5 C6 H6 121.5 . .
C7 C6 H6 121.5 . .
C20 C8 C9 111.73(18) . .
C20 C8 C7 113.77(18) . .
C9 C8 C7 114.95(19) . .
C20 C8 O1 107.21(17) . .
C9 C8 O1 107.18(16) . .
C7 C8 O1 100.88(16) . .
C10 C11 C12 119.4(2) . .
C10 C11 H11 120.3 . .
C12 C11 H11 120.3 . .
C11 C10 C9 121.9(2) . .
C11 C10 H10 119.1 . .
C9 C10 H10 119.1 . .
C12 C13 C14 119.4(2) . .
C12 C13 H13 120.3 . .
C14 C13 H13 120.3 . .
C3 C4 C5 120.9(2) . .
C3 C4 H4 119.6 . .
C5 C4 H4 119.6 . .
C17 C16 C15 119.4(2) . .
C17 C16 H16 120.3 . .
C15 C16 H16 120.3 . .
C15 C20 C19 116.5(2) . .
C15 C20 C8 121.1(2) . .
C19 C20 C8 122.2(2) . .
C4 C3 C2 117.4(2) . .
C4 C3 H3 121.3 . .
C2 C3 H3 121.3 . .
O5 C17 C16 122.9(2) . .
O5 C17 C18 117.6(2) . .
C16 C17 C18 119.5(2) . .
N1 C21 C22 121.9(2) . 2_656
N1 C21 H21 119 . .
C22 C21 H21 119 2_656 .
N1 C22 C21 122.4(2) . 2_656
N1 C22 H22 118.8 . .
C21 C22 H22 118.8 2_656 .
C19 C18 C17 119.9(2) . .
C19 C18 H18 120 . .
C17 C18 H18 120 . .

loop_
_geom_bond_atom_site_label_1
_geom_bond_atom_site_label_2
_geom_bond_distance
_geom_bond_site_symmetry_2
O3 C12 1.360(3) .
O3 H3O 0.82 .
O1 C1 1.358(3) .
O1 C8 1.518(3) .
O5 C17 1.359(3) .
O5 H5O 0.82 .
O2 C1 1.212(3) .
O4 C14 1.374(3) .
O4 C15 1.388(3) .
N1 C21 1.335(3) .
N1 C22 1.338(3) .
C2 C7 1.376(3) .
C2 C3 1.395(3) .
C2 C1 1.470(3) .
C7 C6 1.398(3) .
C7 C8 1.519(3) .
C14 C9 1.388(3) .
C14 C13 1.393(3) .
C12 C13 1.385(3) .
C12 C11 1.401(3) .
C9 C10 1.402(3) .
C9 C8 1.507(3) .
C15 C16 1.386(3) .
C15 C20 1.389(3) .
C5 C6 1.389(3) .
C5 C4 1.394(3) .
C5 H5 0.93 .
C19 C18 1.374(3) .
C19 C20 1.404(3) .
C19 H19 0.93 .
C6 H6 0.93 .
C8 C20 1.504(3) .
C11 C10 1.382(3) .
C11 H11 0.93 .
C10 H10 0.93 .
C13 H13 0.93 .
C4 C3 1.385(4) .
C4 H4 0.93 .
C16 C17 1.384(3) .
C16 H16 0.93 .
C3 H3 0.93 .
C17 C18 1.399(4) .
C21 C22 1.381(4) 2_656
C21 H21 0.93 .
C22 C21 1.381(4) 2_656
C22 H22 0.93 .
C18 H18 0.93 .
O6A C23A 1.226(4) .
O6A H6AO 0.82 .
C23A H23A 0.96 .
C23A H23B 0.96 .
C23A H23C 0.96 .
O6B H6BO 0.82 .
